data_7029998
loop_
_publ_author_name
'Mart\'inez-Calvo, Miguel'
'Romero, Mar\'ia J'
'Pedrido, Rosa'
'Gonz\'alez-Noya, Ana M'
'Zaragoza, Guillermo'
'Bermejo, Manuel R.'

_publ_section_title
;
 Metal self-recognition: a pathway to control the formation of dihelicates
 and mesocates.
;
_journal_issue 43
_journal_name_full 'Dalton transactions (Cambridge, England : 2003)'
_journal_page_first 13395
_journal_page_last 13404
_journal_paper_doi 10.1039/c2dt31770b
_journal_volume 41
_journal_year 2012
_chemical_compound_source 'synthesis as described'
_chemical_formula_moiety 'C14 H20 N6 S2'
_chemical_formula_sum 'C14 H20 N6 S2'
_chemical_formula_weight 336.48
_chemical_name_systematic
;
?
;
_space_group_IT_number 2
_symmetry_cell_setting triclinic
_symmetry_Int_Tables_number 2
_symmetry_space_group_name_Hall '-P 1'
_symmetry_space_group_name_H-M 'P -1'
_atom_sites_solution_hydrogens geom
_atom_sites_solution_primary direct
_atom_sites_solution_secondary difmap
_audit_conform_dict_location ftp://ftp.iucr.org/pub/cif_core.dic
_audit_conform_dict_name cif_core.dic
_audit_conform_dict_version 2.4
_audit_creation_date 2012-06-15T14:21:50-00:00
_audit_creation_method 'WinGX routine CIF_UPDATE'
_cell_angle_alpha 77.839(2)
_cell_angle_beta 81.951(3)
_cell_angle_gamma 87.250(2)
_cell_formula_units_Z 2
_cell_length_a 5.4234(3)
_cell_length_b 10.6842(5)
_cell_length_c 14.7858(7)
_cell_measurement_reflns_used 5354
_cell_measurement_temperature 100(2)
_cell_measurement_theta_max 26.23
_cell_measurement_theta_min 2.16
_cell_measurement_wavelength 0.71073
_cell_volume 829.13(7)
_computing_cell_refinement 'APPEX2 (BRUKER AXS, 2005)'
_computing_data_collection 'APPEX2 (BRUKER AXS, 2005)'
_computing_data_reduction 'APPEX2 (BRUKER AXS, 2005)'
_computing_molecular_graphics 'Ortep-3 for Windows (Farrugia, 1997)'
_computing_publication_material 'WinGX publication routines (Farrugia, 1999)'
_computing_structure_refinement 'SHELXL-97 (Sheldrick, 2008)'
_computing_structure_solution 'SIR97 (Giacovazzo et al, 1997)'
_diffrn_ambient_temperature 100(2)
_diffrn_measured_fraction_theta_full 0.99
_diffrn_measured_fraction_theta_max 0.99
_diffrn_measurement_device 'four-circle diffractometer'
_diffrn_measurement_device_type 'BRUKER APPEX-II CCD'
_diffrn_measurement_method 'omega and phi scans'
_diffrn_radiation_monochromator graphite
_diffrn_radiation_probe x-ray
_diffrn_radiation_source 'fine-focus sealed tube'
_diffrn_radiation_type MoK\a
_diffrn_radiation_wavelength 0.7107
_diffrn_reflns_av_R_equivalents 0.0434
_diffrn_reflns_av_unetI/netI 0.0399
_diffrn_reflns_limit_h_max 6
_diffrn_reflns_limit_h_min -6
_diffrn_reflns_limit_k_max 13
_diffrn_reflns_limit_k_min -12
_diffrn_reflns_limit_l_max 18
_diffrn_reflns_limit_l_min 0
_diffrn_reflns_number 18961
_diffrn_reflns_theta_full 26.54
_diffrn_reflns_theta_max 26.54
_diffrn_reflns_theta_min 1.95
_exptl_absorpt_coefficient_mu 0.327
_exptl_absorpt_correction_T_max 0.7454
_exptl_absorpt_correction_T_min 0.6272
_exptl_absorpt_correction_type multi-scan
_exptl_absorpt_process_details 'BRUKER SADABS'
_exptl_crystal_colour colourless
_exptl_crystal_density_diffrn 1.348
_exptl_crystal_density_method 'not measured'
_exptl_crystal_description prism
_exptl_crystal_F_000 356
_exptl_crystal_size_max 0.87
_exptl_crystal_size_mid 0.2
_exptl_crystal_size_min 0.08
_refine_diff_density_max 0.315
_refine_diff_density_min -0.282
_refine_diff_density_rms 0.061
_refine_ls_extinction_method none
_refine_ls_goodness_of_fit_ref 1.074
_refine_ls_hydrogen_treatment mixed
_refine_ls_matrix_type full
_refine_ls_number_parameters 219
_refine_ls_number_reflns 3424
_refine_ls_number_restraints 1
_refine_ls_restrained_S_all 1.074
_refine_ls_R_factor_all 0.0578
_refine_ls_R_factor_gt 0.0384
_refine_ls_shift/su_max 0
_refine_ls_shift/su_mean 0
_refine_ls_structure_factor_coef Fsqd
_refine_ls_weighting_details 'calc w=1/[\s^2^(Fo^2^)+(0.0468P)^2^+0.2543P] where P=(Fo^2^+2Fc^2^)/3'
_refine_ls_weighting_scheme calc
_refine_ls_wR_factor_gt 0.0903
_refine_ls_wR_factor_ref 0.0972
_reflns_number_gt 2620
_reflns_number_total 3424
_reflns_threshold_expression >2\s(I)
_cod_data_source_file c2dt31770b.txt
_cod_data_source_block Ligand
_cod_database_code 7029998

loop_
_symmetry_equiv_pos_as_xyz
'x, y, z'
'-x, -y, -z'

loop_
_atom_site_label
_atom_site_type_symbol
_atom_site_fract_x
_atom_site_fract_y
_atom_site_fract_z
_atom_site_U_iso_or_equiv
_atom_site_adp_type
_atom_site_occupancy
_atom_site_symmetry_multiplicity
_atom_site_calc_flag
_atom_site_refinement_flags
C1 C 1.2040(4) 0.0512(2) 0.56615(15) 0.0260(5) Uani 1 1 d .
H1A H 1.2197 0.051 0.5007 0.039 Uiso 1 1 calc R
H1B H 1.1755 -0.0344 0.6014 0.039 Uiso 1 1 calc R
H1C H 1.3544 0.0822 0.5803 0.039 Uiso 1 1 calc R
C2 C 0.9779(4) 0.25712(19) 0.55050(13) 0.0178(4) Uani 1 1 d .
C3 C 0.3641(4) 0.45938(18) 0.65269(14) 0.0223(5) Uani 1 1 d .
H3A H 0.4231 0.5085 0.6925 0.033 Uiso 1 1 calc R
H3B H 0.1878 0.4731 0.653 0.033 Uiso 1 1 calc R
H3C H 0.447 0.4858 0.5902 0.033 Uiso 1 1 calc R
C4 C 0.4179(4) 0.32013(17) 0.68759(12) 0.0146(4) Uani 1 1 d .
C5 C 0.2378(3) 0.24246(17) 0.76004(12) 0.0131(4) Uani 1 1 d .
C6 C 0.2709(4) 0.10858(17) 0.78613(13) 0.0162(4) Uani 1 1 d .
H6 H 0.4116 0.0689 0.7602 0.019 Uiso 1 1 calc R
C7 C 0.0965(4) 0.03647(18) 0.84972(13) 0.0171(4) Uani 1 1 d .
H7 H 0.1184 -0.0519 0.8654 0.021 Uiso 1 1 calc R
C8 C -0.1127(4) 0.09436(17) 0.89086(13) 0.0160(4) Uani 1 1 d .
H8 H -0.2294 0.0443 0.9336 0.019 Uiso 1 1 calc R
C9 C -0.1485(3) 0.22666(17) 0.86845(12) 0.0133(4) Uani 1 1 d .
C10 C 0.0293(3) 0.29877(17) 0.80264(12) 0.0127(4) Uani 1 1 d .
H10 H 0.0071 0.3872 0.787 0.015 Uiso 1 1 calc R
C11 C -0.5443(4) 0.21635(17) 0.98972(12) 0.0156(4) Uani 1 1 d .
H11A H -0.6017 0.2703 1.033 0.023 Uiso 1 1 calc R
H11B H -0.4569 0.1431 1.0208 0.023 Uiso 1 1 calc R
H11C H -0.6843 0.1885 0.9664 0.023 Uiso 1 1 calc R
C12 C -0.3729(3) 0.28984(17) 0.91014(12) 0.0127(4) Uani 1 1 d .
C13 C -0.6582(4) 0.59543(17) 0.86413(12) 0.0140(4) Uani 1 1 d .
C14 C -0.4720(4) 0.78372(18) 0.75484(14) 0.0214(5) Uani 1 1 d .
H14A H -0.6325 0.8051 0.7348 0.032 Uiso 1 1 calc R
H14B H -0.3463 0.7946 0.7013 0.032 Uiso 1 1 calc R
H14C H -0.4392 0.8389 0.7951 0.032 Uiso 1 1 calc R
S1 S 1.17758(10) 0.33081(5) 0.45994(4) 0.02515(16) Uani 1 1 d .
S2 S -0.93251(9) 0.66815(4) 0.89128(3) 0.01825(14) Uani 1 1 d .
N1 N 0.9963(3) 0.13364(16) 0.59039(12) 0.0198(4) Uani 1 1 d D
H1N H 0.901(4) 0.1089(19) 0.6388(12) 0.019(6) Uiso 1 1 d D
N2 N 0.7821(3) 0.32357(17) 0.58753(11) 0.0183(4) Uani 1 1 d .
H2N H 0.770(5) 0.407(3) 0.5640(17) 0.041(7) Uiso 1 1 d .
N3 N 0.6113(3) 0.25872(15) 0.65695(10) 0.0165(4) Uani 1 1 d .
N4 N -0.4089(3) 0.40831(14) 0.87194(10) 0.0141(3) Uani 1 1 d .
N5 N -0.6198(3) 0.47017(15) 0.90423(11) 0.0138(3) Uani 1 1 d .
H5N H -0.732(4) 0.4370(19) 0.9445(15) 0.015(5) Uiso 1 1 d .
N6 N -0.4691(3) 0.65184(15) 0.80500(11) 0.0155(4) Uani 1 1 d .
H6N H -0.335(4) 0.606(2) 0.8030(14) 0.020(6) Uiso 1 1 d .

loop_
_atom_site_aniso_label
_atom_site_aniso_U_11
_atom_site_aniso_U_22
_atom_site_aniso_U_33
_atom_site_aniso_U_23
_atom_site_aniso_U_13
_atom_site_aniso_U_12
C1 0.0222(12) 0.0268(12) 0.0312(12) -0.0124(9) -0.0036(9) 0.0087(9)
C2 0.0155(11) 0.0241(11) 0.0155(10) -0.0084(8) -0.0023(8) 0.0008(8)
C3 0.0233(12) 0.0169(10) 0.0223(11) -0.0014(8) 0.0080(9) 0.0001(8)
C4 0.0150(10) 0.0155(9) 0.0136(9) -0.0044(7) -0.0015(8) 0.0002(8)
C5 0.0126(10) 0.0154(9) 0.0121(9) -0.0038(7) -0.0034(7) -0.0001(7)
C6 0.0148(11) 0.0160(10) 0.0179(10) -0.0061(7) -0.0002(8) 0.0045(8)
C7 0.0199(11) 0.0108(9) 0.0193(10) -0.0022(7) -0.0006(8) 0.0014(8)
C8 0.0161(11) 0.0145(9) 0.0160(10) -0.0020(7) 0.0015(8) -0.0015(8)
C9 0.0132(10) 0.0154(9) 0.0123(9) -0.0044(7) -0.0032(7) -0.0007(8)
C10 0.0143(10) 0.0109(9) 0.0135(9) -0.0031(7) -0.0029(7) -0.0002(7)
C11 0.0146(10) 0.0156(9) 0.0154(9) -0.0028(7) 0.0010(8) 0.0002(8)
C12 0.0125(10) 0.0128(9) 0.0132(9) -0.0030(7) -0.0019(7) -0.0019(7)
C13 0.0153(10) 0.0129(9) 0.0153(9) -0.0058(7) -0.0031(8) -0.0002(7)
C14 0.0245(12) 0.0161(10) 0.0198(10) -0.0006(8) 0.0040(9) 0.0028(8)
S1 0.0236(3) 0.0286(3) 0.0200(3) -0.0059(2) 0.0091(2) 0.0008(2)
S2 0.0124(3) 0.0155(2) 0.0252(3) -0.00310(19) 0.0000(2) 0.00382(19)
N1 0.0170(10) 0.0236(9) 0.0182(9) -0.0062(7) 0.0023(7) 0.0015(7)
N2 0.0163(9) 0.0200(9) 0.0161(8) -0.0027(7) 0.0039(7) 0.0016(7)
N3 0.0144(9) 0.0215(9) 0.0134(8) -0.0049(6) 0.0007(7) -0.0003(7)
N4 0.0115(9) 0.0144(8) 0.0170(8) -0.0056(6) -0.0008(6) 0.0011(6)
N5 0.0092(9) 0.0145(8) 0.0162(8) -0.0024(6) 0.0020(7) 0.0008(6)
N6 0.0128(9) 0.0134(8) 0.0187(8) -0.0028(6) 0.0009(7) 0.0041(7)

loop_
_atom_type_symbol
_atom_type_description
_atom_type_scat_dispersion_real
_atom_type_scat_dispersion_imag
_atom_type_scat_source
C C 0.0033 0.0016 'International Tables Vol C Tables 4.2.6.8 and 6.1.1.4'
H H 0 0 'International Tables Vol C Tables 4.2.6.8 and 6.1.1.4'
N N 0.0061 0.0033 'International Tables Vol C Tables 4.2.6.8 and 6.1.1.4'
S S 0.1246 0.1234 'International Tables Vol C Tables 4.2.6.8 and 6.1.1.4'

loop_
_geom_angle_atom_site_label_1
_geom_angle_atom_site_label_2
_geom_angle_atom_site_label_3
_geom_angle
N1 C1 H1A 109.5
N1 C1 H1B 109.5
H1A C1 H1B 109.5
N1 C1 H1C 109.5
H1A C1 H1C 109.5
H1B C1 H1C 109.5
N1 C2 N2 115.89(17)
N1 C2 S1 123.82(15)
N2 C2 S1 120.29(15)
C4 C3 H3A 109.5
C4 C3 H3B 109.5
H3A C3 H3B 109.5
C4 C3 H3C 109.5
H3A C3 H3C 109.5
H3B C3 H3C 109.5
N3 C4 C5 115.59(16)
N3 C4 C3 124.45(17)
C5 C4 C3 119.92(16)
C10 C5 C6 118.13(17)
C10 C5 C4 121.15(16)
C6 C5 C4 120.71(16)
C7 C6 C5 120.36(17)
C7 C6 H6 119.8
C5 C6 H6 119.8
C6 C7 C8 120.69(17)
C6 C7 H7 119.7
C8 C7 H7 119.7
C7 C8 C9 120.52(18)
C7 C8 H8 119.7
C9 C8 H8 119.7
C8 C9 C10 118.14(17)
C8 C9 C12 121.30(17)
C10 C9 C12 120.53(16)
C5 C10 C9 122.13(17)
C5 C10 H10 118.9
C9 C10 H10 118.9
C12 C11 H11A 109.5
C12 C11 H11B 109.5
H11A C11 H11B 109.5
C12 C11 H11C 109.5
H11A C11 H11C 109.5
H11B C11 H11C 109.5
N4 C12 C9 115.60(16)
N4 C12 C11 123.90(17)
C9 C12 C11 120.49(16)
N6 C13 N5 115.85(17)
N6 C13 S2 124.48(14)
N5 C13 S2 119.67(14)
N6 C14 H14A 109.5
N6 C14 H14B 109.5
H14A C14 H14B 109.5
N6 C14 H14C 109.5
H14A C14 H14C 109.5
H14B C14 H14C 109.5
C2 N1 C1 123.55(18)
C2 N1 H1N 116.3(15)
C1 N1 H1N 118.6(15)
C2 N2 N3 118.96(17)
C2 N2 H2N 117.4(17)
N3 N2 H2N 123.6(17)
C4 N3 N2 118.82(16)
C12 N4 N5 118.38(16)
C13 N5 N4 118.51(16)
C13 N5 H5N 115.9(15)
N4 N5 H5N 125.5(15)
C13 N6 C14 124.57(16)
C13 N6 H6N 114.0(14)
C14 N6 H6N 121.1(15)

loop_
_geom_bond_atom_site_label_1
_geom_bond_atom_site_label_2
_geom_bond_distance
C1 N1 1.449(3)
C1 H1A 0.96
C1 H1B 0.96
C1 H1C 0.96
C2 N1 1.332(3)
C2 N2 1.364(2)
C2 S1 1.678(2)
C3 C4 1.497(3)
C3 H3A 0.96
C3 H3B 0.96
C3 H3C 0.96
C4 N3 1.290(2)
C4 C5 1.483(3)
C5 C10 1.390(2)
C5 C6 1.410(3)
C6 C7 1.374(3)
C6 H6 0.93
C7 C8 1.392(3)
C7 H7 0.93
C8 C9 1.393(3)
C8 H8 0.93
C9 C10 1.401(3)
C9 C12 1.484(3)
C10 H10 0.93
C11 C12 1.497(2)
C11 H11A 0.96
C11 H11B 0.96
C11 H11C 0.96
C12 N4 1.290(2)
C13 N6 1.329(2)
C13 N5 1.364(2)
C13 S2 1.6827(19)
C14 N6 1.448(2)
C14 H14A 0.96
C14 H14B 0.96
C14 H14C 0.96
N1 H1N 0.824(15)
N2 N3 1.374(2)
N2 H2N 0.88(3)
N4 N5 1.371(2)
N5 H5N 0.82(2)
N6 H6N 0.86(2)

loop_
_geom_hbond_atom_site_label_D
_geom_hbond_atom_site_label_H
_geom_hbond_atom_site_label_A
_geom_hbond_distance_DH
_geom_hbond_distance_HA
_geom_hbond_distance_DA
_geom_hbond_angle_DHA
_geom_hbond_site_symmetry_A
N1 H1N N3 0.824(15) 2.22(2) 2.612(2) 109.5(17) .
N6 H6N N4 0.86(2) 2.17(2) 2.604(2) 111.1(17) .
C6 H6 N3 0.93 2.46 2.763(3) 98.9 .
C10 H10 N4 0.93 2.45 2.761(2) 99.6 .
N2 H2N S1 0.88(3) 2.78(3) 3.6220(19) 160(2) 2_766
N5 H5N S2 0.82(2) 2.88(2) 3.6913(18) 169.6(18) 2_367

loop_
_geom_torsion_atom_site_label_1
_geom_torsion_atom_site_label_2
_geom_torsion_atom_site_label_3
_geom_torsion_atom_site_label_4
_geom_torsion
N3 C4 C5 C10 176.15(17)
C3 C4 C5 C10 -5.8(3)
N3 C4 C5 C6 -5.2(3)
C3 C4 C5 C6 172.76(17)
C10 C5 C6 C7 2.1(3)
C4 C5 C6 C7 -176.58(17)
C5 C6 C7 C8 -1.4(3)
C6 C7 C8 C9 -0.2(3)
C7 C8 C9 C10 1.0(3)
C7 C8 C9 C12 178.76(17)
C6 C5 C10 C9 -1.3(3)
C4 C5 C10 C9 177.35(16)
C8 C9 C10 C5 -0.2(3)
C12 C9 C10 C5 -178.02(16)
C8 C9 C12 N4 -167.78(17)
C10 C9 C12 N4 10.0(3)
C8 C9 C12 C11 10.8(3)
C10 C9 C12 C11 -171.48(17)
N2 C2 N1 C1 -174.13(17)
S1 C2 N1 C1 6.1(3)
N1 C2 N2 N3 -4.6(3)
S1 C2 N2 N3 175.16(13)
C5 C4 N3 N2 177.86(15)
C3 C4 N3 N2 0.0(3)
C2 N2 N3 C4 -175.53(17)
C9 C12 N4 N5 176.74(15)
C11 C12 N4 N5 -1.8(3)
N6 C13 N5 N4 -8.7(2)
S2 C13 N5 N4 171.42(13)
C12 N4 N5 C13 179.86(16)
N5 C13 N6 C14 179.69(17)
S2 C13 N6 C14 -0.5(3)
